data_4030250
loop_
_publ_author_name
'Bdiri, M.'
'Jouini, A.'

_publ_section_title
;
 Structure of [NH3-(CH2)2-NH-(CH2)2-NH3]2P4O12.4H2O
;
_journal_name_full 'European Journal of Solid State and Inorganic Chemistry'
_journal_page_first 585
_journal_page_last 592
_journal_volume 26
_journal_year 1989
_chemical_formula_sum 'C8 H38 N6 O16 P4'
_chemical_formula_weight 598.312
_space_group_IT_number 14
_symmetry_cell_setting monoclinic
_symmetry_Int_Tables_number 14
_symmetry_space_group_name_Hall '-P 2yn'
_symmetry_space_group_name_H-M 'P 1 21/n 1'
_cell_angle_alpha 90
_cell_angle_beta 116.11
_cell_angle_gamma 90
_cell_formula_units_Z 2
_cell_length_a 7.966(1)
_cell_length_b 22.830(2)
_cell_length_c 7.708(1)
_cell_volume 1258.8(3)
_diffrn_ambient_temperature 293
_diffrn_radiation_probe x-ray
_diffrn_radiation_type AgK\a
_diffrn_radiation_wavelength 0.5608
_exptl_absorpt_coefficient_mu 0.202
_exptl_crystal_density_diffrn 1.578
_exptl_crystal_density_meas 1.56
_exptl_crystal_F_000 632
_refine_ls_number_reflns 3176
_refine_ls_R_factor_gt 0.054
_refine_ls_wR_factor_gt 0.057
_cod_data_source_file EJSSIC-1989-26-585-592.cif
_cod_data_source_block C8H38N6O16P4
_cod_original_sg_symbol_H-M 'P 21/n'
_cod_database_code 4030250

loop_
_symmetry_equiv_pos_site_id
_symmetry_equiv_pos_as_xyz
1 x,y,z
2 1/2-x,1/2+y,1/2-z
3 -x,-y,-z
4 1/2+x,1/2-y,1/2+z

loop_
_atom_site_label
_atom_site_type_symbol
_atom_site_thermal_displace_type
_atom_site_fract_x
_atom_site_fract_y
_atom_site_fract_z
_atom_site_occupancy
_atom_site_U_iso_or_equiv
P1 P Uiso 0.25718(8) 0.44500(3) 0.46451(9) 1.000 0.0201(1)
P2 P Uiso 0.14849(8) 0.03577(3) 0.24500(9) 1.000 0.0206(1)
O1 O Uiso 0.6804(3) 0.09797(9) 0.8068(3) 1.000 0.0314(5)
O2 O Uiso 0.6694(2) 0.04850(9) 0.0969(3) 1.000 0.0295(5)
O3 O Uiso 0.2441(2) 0.00956(8) 0.1175(3) 1.000 0.0267(4)
O4 O Uiso 0.4747(2) 0.43055(8) 0.5816(3) 1.000 0.0286(5)
O5 O Uiso 0.9108(3) 0.01108(9) 0.6640(3) 1.000 0.0301(5)
O6 O Uiso 0.2765(3) 0.08223(9) 0.3663(3) 1.000 0.0334(5)
N2 N Uiso 0.9747(5) 0.1539(2) 0.6381(8) 1.000 0.0849(13)
N3 N Uiso 0.1419(3) 0.40070(10) 0.9113(3) 1.000 0.0310(6)
C3 C Uiso 0.8449(6) 0.1841(2) 0.4817(9) 1.000 0.0785(13)
C4 C Uiso 0.6560(5) 0.16360(10) 0.4216(5) 1.000 0.0429(9)
N1 N Uiso 0.2589(3) 0.06680(10) 0.7400(4) 1.000 0.0326(6)
C1 C Uiso 0.2802(4) 0.1237(2) 0.8358(5) 1.000 0.0404(9)
OW1 O Uiso 0.7861(6) 0.20940(10) 0.9717(6) 1.000 0.0925(13)
OW2 O Uiso 0.6677(5) 0.30020(10) 0.7021(5) 1.000 0.0694(11)
C2 C Uiso 0.6748(5) 0.33050(10) 0.1953(7) 1.000 0.0545(13)
H4 H Uiso 0.50900 0.34110 0.01500 1.000 0.0127
H51 H Uiso 0.166(5) 0.417(2) 0.819(5) 1.000 0.051(11)
H52 H Uiso 0.217(5) 0.414(2) 0.015(5) 1.000 0.046(10)
H53 H Uiso 0.531(4) 0.090(2) 0.387(5) 1.000 0.034(9)
H81 H Uiso 0.37100 0.31870 0.08600 1.000 0.0127
H82 H Uiso 0.846(6) 0.231(2) 0.499(7) 1.000 0.089(13)
H91 H Uiso 0.592(5) 0.175(2) 0.498(5) 1.000 0.042(10)
H92 H Uiso 0.605(6) 0.179(2) 0.316(7) 1.000 0.08(3)
H31 H Uiso 0.322(5) 0.044(2) 0.812(6) 1.000 0.052(11)
H32 H Uiso 0.654(5) 0.441(2) 0.201(6) 1.000 0.056(11)
H33 H Uiso 0.780(5) 0.432(2) 0.140(5) 1.000 0.048(11)
H61 H Uiso 0.904(6) 0.367(2) 0.396(6) 1.000 0.076(13)
H62 H Uiso 0.729(6) 0.383(2) 0.402(6) 1.000 0.063(13)
H11 H Uiso 0.240(6) 0.267(2) 0.407(4) 1.000 0.089(13)
H12 H Uiso 0.236(6) 0.318(2) 0.417(7) 1.000 0.076(13)
H21 H Uiso 0.057(5) 0.200(2) 0.126(6) 1.000 0.052(11)
H22 H Uiso 0.701(7) 0.337(2) 0.719(8) 1.000 0.101(13)
H72 H Uiso 0.717(5) 0.332(2) 0.112(6) 1.000 0.063(13)
H71 H Uiso 0.200(5) 0.210(2) 0.761(5) 1.000 0.048(11)

loop_
_atom_type_symbol
_atom_type_description
_atom_type_scat_dispersion_real
_atom_type_scat_dispersion_imag
_atom_type_scat_source
C C 0.0015 0.0009 ' International Tables Vol C Tables 4.2.6.8 and 6.1.1.4'
H H 0.0000 0.0000 ' International Tables Vol C Tables 4.2.6.8 and 6.1.1.4'
N N 0.0030 0.0019 ' International Tables Vol C Tables 4.2.6.8 and 6.1.1.4'
O O 0.0056 0.0036 ' International Tables Vol C Tables 4.2.6.8 and 6.1.1.4'
P P 0.0667 0.0580 ' International Tables Vol C Tables 4.2.6.8 and 6.1.1.4'
